data_7131230
loop_
_publ_author_name
'Ling, Li'
'Song, Zeli'
'Shan, He'
'Wang, Chao'
'Li, Shouting'
'Wang, Yanjiao'
'Hu, Jianfeng'
'Chen, Qian'
'Zhang, Hao'
'Yang, Yong'

_publ_section_title
;
 Design and synthesis of a new family of planar and central chiral
 ferrocenyl phosphine ligands.
;
_journal_issue 19
_journal_name_full 'Chemical communications (Cambridge, England)'
_journal_page_first 2739
_journal_page_last 2742
_journal_paper_doi 10.1039/d2cc06492h
_journal_volume 59
_journal_year 2023
_chemical_formula_moiety 'C29 H38 Fe N O2 P, C H Cl3'
_chemical_formula_sum 'C30 H39 Cl3 Fe N O2 P'
_chemical_formula_weight 638.79
_space_group_crystal_system monoclinic
_space_group_IT_number 14
_space_group_name_Hall '-P 2yn'
_space_group_name_H-M_alt 'P 1 21/n 1'
_atom_sites_solution_hydrogens geom
_atom_sites_solution_primary iterative
_audit_creation_date 2022-01-01
_audit_creation_method
;
Olex2 1.2
(compiled 2018.05.29 svn.r3508 for OlexSys, GUI svn.r5506)
;
_audit_update_record
;
2022-03-22 deposited with the CCDC.	2023-01-26 downloaded from the CCDC.
;
_cell_angle_alpha 90
_cell_angle_beta 107.3950(10)
_cell_angle_gamma 90
_cell_formula_units_Z 4
_cell_length_a 11.2416(3)
_cell_length_b 19.7855(6)
_cell_length_c 14.5494(4)
_cell_measurement_reflns_used 9862
_cell_measurement_temperature 273(2)
_cell_measurement_theta_max 25.19
_cell_measurement_theta_min 2.53
_cell_volume 3088.09(15)
_computing_molecular_graphics 'Olex2 (Dolomanov et al., 2009)'
_computing_publication_material 'Olex2 (Dolomanov et al., 2009)'
_computing_structure_refinement 'ShelXL (Sheldrick, 2015)'
_computing_structure_solution 'olex2.solve (Bourhis et al., 2015)'
_diffrn_ambient_temperature 273.0
_diffrn_measured_fraction_theta_full 0.998
_diffrn_measured_fraction_theta_max 0.995
_diffrn_measurement_device_type 'Bruker APEX-II CCD'
_diffrn_measurement_method '\f and \w scans'
_diffrn_radiation_type MoK\a
_diffrn_radiation_wavelength 0.71073
_diffrn_reflns_av_R_equivalents 0.0455
_diffrn_reflns_av_unetI/netI 0.0243
_diffrn_reflns_Laue_measured_fraction_full 0.998
_diffrn_reflns_Laue_measured_fraction_max 0.995
_diffrn_reflns_limit_h_max 14
_diffrn_reflns_limit_h_min -14
_diffrn_reflns_limit_k_max 24
_diffrn_reflns_limit_k_min -24
_diffrn_reflns_limit_l_max 18
_diffrn_reflns_limit_l_min -18
_diffrn_reflns_number 62603
_diffrn_reflns_point_group_measured_fraction_full 0.998
_diffrn_reflns_point_group_measured_fraction_max 0.995
_diffrn_reflns_theta_full 25.242
_diffrn_reflns_theta_max 26.416
_diffrn_reflns_theta_min 2.528
_diffrn_standards_number 0
_exptl_absorpt_coefficient_mu 0.827
_exptl_absorpt_correction_T_max 0.7454
_exptl_absorpt_correction_T_min 0.6740
_exptl_absorpt_correction_type multi-scan
_exptl_absorpt_process_details
'SADABS-2016/2 (Bruker,2016/2) was used for absorption correction. wR2(int) was 0.0576 before and 0.0508 after correction. The Ratio of minimum to maximum transmission is 0.9042. The \l/2 correction factor is Not present.'
_exptl_crystal_density_diffrn 1.374
_exptl_crystal_description prism
_exptl_crystal_F_000 1336
_refine_diff_density_max 0.642
_refine_diff_density_min -0.475
_refine_diff_density_rms 0.052
_refine_ls_extinction_method none
_refine_ls_goodness_of_fit_ref 1.021
_refine_ls_hydrogen_treatment constr
_refine_ls_matrix_type full
_refine_ls_number_parameters 337
_refine_ls_number_reflns 6316
_refine_ls_number_restraints 23
_refine_ls_restrained_S_all 1.019
_refine_ls_R_factor_all 0.0627
_refine_ls_R_factor_gt 0.0441
_refine_ls_shift/su_max 0.001
_refine_ls_shift/su_mean 0.000
_refine_ls_structure_factor_coef Fsqd
_refine_ls_weighting_details 'w=1/[\s^2^(Fo^2^)+(0.0459P)^2^+2.8377P] where P=(Fo^2^+2Fc^2^)/3'
_refine_ls_weighting_scheme calc
_refine_ls_wR_factor_gt 0.1024
_refine_ls_wR_factor_ref 0.1125
_reflns_Friedel_coverage 0.000
_reflns_number_gt 4905
_reflns_number_total 6316
_reflns_threshold_expression 'I > 2\s(I)'
_cod_data_source_file d2cc06492h2.cif
_cod_data_source_block mo_211231a_0m_a
_cod_depositor_comments 'Adding full bibliography for 7131222--7131231.cif.'
_cod_database_code 7131230
_shelx_shelxl_version_number 2014/7
_shelx_space_group_comment
;
The symmetry employed for this shelxl refinement is uniquely defined
by the following loop, which should always be used as a source of
symmetry information in preference to the above space-group names.
They are only intended as comments.
;
_olex2_refinement_description
;
1. Fixed Uiso
 At 1.2 times of:
  All C(H) groups, All C(H,H) groups
 At 1.5 times of:
  All C(H,H,H) groups
2. Rigid bond restraints
 C6, C10, C11, C12, C13
 with sigma for 1-2 distances of 0.01 and sigma for 1-3 distances of 0.01
 C14, C13, C12, C17, C16, C15
 with sigma for 1-2 distances of 0.01 and sigma for 1-3 distances of 0.01
 C6, C10, C11, C12, C13, C14, C15, C16, C17
 with sigma for 1-2 distances of 0.01 and sigma for 1-3 distances of 0.01
3.a Ternary CH refined with riding coordinates:
 C11(H11), C00Y(H00Y)
3.b Secondary CH2 refined with riding coordinates:
 C19(H19A,H19B), C18(H18A,H18B), C21(H21A,H21B), C20(H20A,H20B)
3.c Aromatic/amide H refined with riding coordinates:
 C1(H1), C8(H8), C5(H5), C7(H7), C4(H4), C16(H16), C15(H15), C14(H14), C9(H9),
 C2(H2), C3(H3)
3.d Fitted hexagon refined as free rotating group:
 C13(C12,C17,C16,C15,C14)
3.e Idealised Me refined as rotating group:
 C27(H27A,H27B,H27C), C29(H29A,H29B,H29C), C28(H28A,H28B,H28C), C23(H23A,H23B,
 H23C), C25(H25A,H25B,H25C), C24(H24A,H24B,H24C)
;
_olex2_submission_special_instructions 'No special instructions were received'

loop_
_space_group_symop_operation_xyz
'x, y, z'
'-x+1/2, y+1/2, -z+1/2'
'-x, -y, -z'
'x-1/2, -y-1/2, z-1/2'

loop_
_atom_site_label
_atom_site_type_symbol
_atom_site_fract_x
_atom_site_fract_y
_atom_site_fract_z
_atom_site_U_iso_or_equiv
_atom_site_adp_type
_atom_site_occupancy
_atom_site_site_symmetry_order
_atom_site_calc_flag
_atom_site_refinement_flags_posn
_atom_site_refinement_flags_adp
_atom_site_refinement_flags_occupancy
_atom_site_disorder_assembly
_atom_site_disorder_group
Fe1 Fe 0.79971(3) 0.42655(2) 0.63508(3) 0.03840(12) Uani 1 1 d . . . . .
P1 P 0.50554(6) 0.27550(3) 0.71833(5) 0.03338(15) Uani 1 1 d . . . . .
Cl00 Cl 0.08208(10) 0.15140(7) 0.61323(8) 0.0965(4) Uani 1 1 d . . . . .
Cl1 Cl 0.25312(12) 0.08604(7) 0.77429(8) 0.0992(4) Uani 1 1 d . . . . .
Cl2 Cl 0.24391(13) 0.04821(6) 0.58109(10) 0.1046(4) Uani 1 1 d . . . . .
O1 O 0.43155(16) 0.21831(9) 0.66282(13) 0.0446(4) Uani 1 1 d . . . . .
O2 O 0.6800(2) 0.03509(10) 0.57547(17) 0.0616(6) Uani 1 1 d . . . . .
N1 N 0.6157(2) 0.17357(10) 0.54989(15) 0.0375(5) Uani 1 1 d . . . . .
C11 C 0.6248(2) 0.30618(12) 0.66075(16) 0.0305(5) Uani 1 1 d . U . . .
H11 H 0.7027 0.2815 0.6896 0.037 Uiso 1 1 calc R . . . .
C00Y C 0.2288(3) 0.11365(17) 0.6558(2) 0.0587(8) Uani 1 1 d . . . . .
H00Y H 0.2920 0.1479 0.6561 0.070 Uiso 1 1 calc R . . . .
C19 C 0.7731(3) 0.08587(16) 0.5923(3) 0.0635(9) Uani 1 1 d . . . . .
H19A H 0.8461 0.0679 0.5784 0.076 Uiso 1 1 calc R . . . .
H19B H 0.7973 0.0988 0.6597 0.076 Uiso 1 1 calc R . . . .
C1 C 0.8895(3) 0.3758(2) 0.5547(3) 0.0740(11) Uani 1 1 d . . . . .
H1 H 0.8526 0.3467 0.5039 0.089 Uiso 1 1 calc R . . . .
C27 C 0.5208(3) 0.22826(19) 0.9030(2) 0.0648(9) Uani 1 1 d . . . . .
H27A H 0.4869 0.2690 0.9208 0.097 Uiso 1 1 calc GR . . . .
H27B H 0.5702 0.2056 0.9600 0.097 Uiso 1 1 calc GR . . . .
H27C H 0.4540 0.1992 0.8683 0.097 Uiso 1 1 calc GR . . . .
C18 C 0.7277(3) 0.14748(15) 0.5307(2) 0.0526(7) Uani 1 1 d . . . . .
H18A H 0.7921 0.1819 0.5454 0.063 Uiso 1 1 calc R . . . .
H18B H 0.7090 0.1357 0.4632 0.063 Uiso 1 1 calc R . . . .
C29 C 0.6645(3) 0.17997(16) 0.8202(2) 0.0593(8) Uani 1 1 d . . . . .
H29A H 0.6012 0.1471 0.7921 0.089 Uiso 1 1 calc GR . . . .
H29B H 0.7182 0.1629 0.8801 0.089 Uiso 1 1 calc GR . . . .
H29C H 0.7126 0.1887 0.7770 0.089 Uiso 1 1 calc GR . . . .
C8 C 0.6961(3) 0.49418(14) 0.6821(2) 0.0505(7) Uani 1 1 d . . . . .
H8 H 0.7222 0.5364 0.7086 0.061 Uiso 1 1 calc R . . . .
C5 C 0.9382(3) 0.35759(19) 0.6515(3) 0.0672(9) Uani 1 1 d . . . . .
H5 H 0.9391 0.3142 0.6763 0.081 Uiso 1 1 calc R . . . .
C21 C 0.5202(3) 0.12090(13) 0.5287(2) 0.0429(6) Uani 1 1 d . . . . .
H21A H 0.4991 0.1082 0.4613 0.051 Uiso 1 1 calc R . . . .
H21B H 0.4454 0.1376 0.5412 0.051 Uiso 1 1 calc R . . . .
C20 C 0.5697(3) 0.06068(14) 0.5913(2) 0.0503(7) Uani 1 1 d . . . . .
H20A H 0.5873 0.0735 0.6584 0.060 Uiso 1 1 calc R . . . .
H20B H 0.5068 0.0255 0.5778 0.060 Uiso 1 1 calc R . . . .
C7 C 0.6399(3) 0.48117(13) 0.5826(2) 0.0473(7) Uani 1 1 d . . . . .
H7 H 0.6239 0.5125 0.5328 0.057 Uiso 1 1 calc R . . . .
C26 C 0.6031(3) 0.24579(14) 0.83873(18) 0.0427(6) Uani 1 1 d . . . . .
C22 C 0.3932(3) 0.34390(15) 0.7249(2) 0.0490(7) Uani 1 1 d . . . . .
C28 C 0.7041(3) 0.29588(16) 0.8910(2) 0.0524(7) Uani 1 1 d . . . . .
H28A H 0.7587 0.3043 0.8527 0.079 Uiso 1 1 calc GR . . . .
H28B H 0.7510 0.2773 0.9520 0.079 Uiso 1 1 calc GR . . . .
H28C H 0.6659 0.3375 0.9012 0.079 Uiso 1 1 calc GR . . . .
C4 C 0.9850(3) 0.4154(2) 0.7044(3) 0.0689(10) Uani 1 1 d . . . . .
H4 H 1.0226 0.4174 0.7706 0.083 Uiso 1 1 calc R . . . .
C23 C 0.4428(3) 0.39899(18) 0.8004(3) 0.0706(10) Uani 1 1 d . . . . .
H23A H 0.4688 0.3790 0.8633 0.106 Uiso 1 1 calc GR . . . .
H23B H 0.3782 0.4315 0.7970 0.106 Uiso 1 1 calc GR . . . .
H23C H 0.5125 0.4211 0.7880 0.106 Uiso 1 1 calc GR . . . .
C25 C 0.3454(3) 0.3758(2) 0.6249(3) 0.0741(11) Uani 1 1 d . . . . .
H25A H 0.4085 0.4047 0.6142 0.111 Uiso 1 1 calc GR . . . .
H25B H 0.2718 0.4018 0.6206 0.111 Uiso 1 1 calc GR . . . .
H25C H 0.3257 0.3408 0.5769 0.111 Uiso 1 1 calc GR . . . .
C10 C 0.6536(2) 0.38118(12) 0.66734(18) 0.0334(5) Uani 1 1 d . U . . .
C13 C 0.56731(16) 0.35826(6) 0.50338(10) 0.0359(5) Uani 1 1 d . U . . .
C12 C 0.58770(15) 0.29653(7) 0.55114(8) 0.0319(5) Uani 1 1 d G U . . .
C17 C 0.57217(17) 0.23668(6) 0.49885(10) 0.0354(5) Uani 1 1 d G U . . .
C16 C 0.53625(19) 0.23856(7) 0.39880(10) 0.0494(7) Uani 1 1 d G U . . .
H16 H 0.5259 0.1985 0.3638 0.059 Uiso 1 1 calc R . . . .
C15 C 0.51586(19) 0.30030(9) 0.35103(8) 0.0535(7) Uani 1 1 d G U . . .
H15 H 0.4918 0.3016 0.2841 0.064 Uiso 1 1 calc R . . . .
C14 C 0.53139(18) 0.36015(7) 0.40332(10) 0.0451(6) Uani 1 1 d G U . . .
H14 H 0.5177 0.4014 0.3714 0.054 Uiso 1 1 calc R . . . .
C6 C 0.6129(2) 0.41089(12) 0.57412(19) 0.0371(6) Uani 1 1 d . U . . .
C9 C 0.7063(3) 0.43301(13) 0.7352(2) 0.0430(6) Uani 1 1 d . . . . .
H9 H 0.7407 0.4278 0.8014 0.052 Uiso 1 1 calc R . . . .
C24 C 0.2816(3) 0.3091(2) 0.7461(3) 0.0737(10) Uani 1 1 d . . . . .
H24A H 0.2479 0.2753 0.6980 0.111 Uiso 1 1 calc GR . . . .
H24B H 0.2187 0.3421 0.7451 0.111 Uiso 1 1 calc GR . . . .
H24C H 0.3089 0.2882 0.8084 0.111 Uiso 1 1 calc GR . . . .
C2 C 0.9061(4) 0.4449(3) 0.5476(3) 0.0854(13) Uani 1 1 d . . . . .
H2 H 0.8820 0.4704 0.4913 0.102 Uiso 1 1 calc R . . . .
C3 C 0.9658(3) 0.4696(2) 0.6406(4) 0.0817(12) Uani 1 1 d . . . . .
H3 H 0.9884 0.5143 0.6567 0.098 Uiso 1 1 calc R . . . .

loop_
_atom_site_aniso_label
_atom_site_aniso_U_11
_atom_site_aniso_U_22
_atom_site_aniso_U_33
_atom_site_aniso_U_23
_atom_site_aniso_U_13
_atom_site_aniso_U_12
Fe1 0.0341(2) 0.0366(2) 0.0441(2) 0.00364(16) 0.01103(16) -0.00472(15)
P1 0.0311(3) 0.0380(3) 0.0335(3) -0.0032(3) 0.0136(3) -0.0038(3)
Cl00 0.0639(6) 0.1363(10) 0.0860(7) 0.0094(7) 0.0177(5) 0.0140(6)
Cl1 0.1020(8) 0.1175(9) 0.0748(7) 0.0194(6) 0.0214(6) 0.0064(7)
Cl2 0.1231(10) 0.0822(7) 0.1322(10) -0.0385(7) 0.0744(8) -0.0257(7)
O1 0.0398(10) 0.0501(11) 0.0474(11) -0.0100(9) 0.0186(8) -0.0157(8)
O2 0.0691(14) 0.0359(11) 0.0817(15) 0.0003(10) 0.0254(12) 0.0065(10)
N1 0.0436(12) 0.0297(10) 0.0417(12) -0.0024(9) 0.0166(10) -0.0014(9)
C11 0.0297(12) 0.0311(12) 0.0318(12) -0.0025(9) 0.0108(9) -0.0020(9)
C00Y 0.0515(18) 0.063(2) 0.067(2) -0.0030(16) 0.0257(16) -0.0119(15)
C19 0.0522(18) 0.0529(19) 0.085(2) 0.0065(17) 0.0193(17) 0.0086(15)
C1 0.055(2) 0.104(3) 0.074(2) -0.019(2) 0.0353(19) -0.001(2)
C27 0.075(2) 0.082(2) 0.0444(17) 0.0074(16) 0.0273(16) -0.0145(19)
C18 0.0499(17) 0.0466(16) 0.0667(19) 0.0030(14) 0.0259(15) 0.0017(13)
C29 0.074(2) 0.0504(18) 0.0495(17) 0.0110(14) 0.0135(16) 0.0101(16)
C8 0.0493(16) 0.0319(14) 0.0669(19) -0.0104(13) 0.0122(14) -0.0038(12)
C5 0.0499(19) 0.069(2) 0.089(3) 0.011(2) 0.0313(18) 0.0154(17)
C21 0.0486(15) 0.0346(14) 0.0464(15) -0.0043(11) 0.0157(12) -0.0062(12)
C20 0.0614(18) 0.0355(15) 0.0546(17) -0.0022(12) 0.0184(15) -0.0066(13)
C7 0.0447(15) 0.0296(13) 0.0629(18) 0.0055(12) 0.0089(13) 0.0016(11)
C26 0.0499(16) 0.0468(15) 0.0326(13) 0.0010(11) 0.0141(12) -0.0037(12)
C22 0.0377(14) 0.0557(18) 0.0580(17) -0.0044(14) 0.0209(13) 0.0074(13)
C28 0.0502(17) 0.0645(19) 0.0372(15) -0.0033(13) 0.0051(13) -0.0056(14)
C4 0.0388(17) 0.096(3) 0.067(2) 0.004(2) 0.0081(15) 0.0000(17)
C23 0.065(2) 0.065(2) 0.090(3) -0.0226(19) 0.035(2) 0.0131(17)
C25 0.0518(19) 0.092(3) 0.079(2) 0.018(2) 0.0208(18) 0.0327(19)
C10 0.0292(12) 0.0336(12) 0.0385(13) -0.0027(10) 0.0118(10) -0.0015(10)
C13 0.0328(12) 0.0344(13) 0.0389(13) 0.0020(10) 0.0085(10) 0.0002(10)
C12 0.0307(12) 0.0344(12) 0.0316(12) -0.0009(10) 0.0107(10) -0.0023(10)
C17 0.0394(13) 0.0335(13) 0.0359(13) -0.0009(10) 0.0152(11) -0.0030(10)
C16 0.0675(19) 0.0450(16) 0.0366(14) -0.0083(12) 0.0169(13) -0.0066(14)
C15 0.068(2) 0.0598(18) 0.0308(14) 0.0017(13) 0.0122(13) -0.0021(15)
C14 0.0505(16) 0.0432(15) 0.0409(14) 0.0103(12) 0.0126(12) 0.0009(12)
C6 0.0323(13) 0.0317(13) 0.0455(14) 0.0025(10) 0.0090(11) 0.0004(10)
C9 0.0433(14) 0.0395(14) 0.0472(15) -0.0104(12) 0.0151(12) -0.0054(12)
C24 0.0415(17) 0.092(3) 0.098(3) -0.005(2) 0.0367(18) 0.0016(17)
C2 0.061(2) 0.128(4) 0.077(3) 0.036(3) 0.034(2) -0.004(2)
C3 0.0482(19) 0.076(3) 0.126(4) 0.002(3) 0.033(2) -0.0233(18)

loop_
_atom_type_symbol
_atom_type_description
_atom_type_scat_dispersion_real
_atom_type_scat_dispersion_imag
_atom_type_scat_source
C C 0.0033 0.0016 'International Tables Vol C Tables 4.2.6.8 and 6.1.1.4'
H H 0.0000 0.0000 'International Tables Vol C Tables 4.2.6.8 and 6.1.1.4'
N N 0.0061 0.0033 'International Tables Vol C Tables 4.2.6.8 and 6.1.1.4'
O O 0.0106 0.0060 'International Tables Vol C Tables 4.2.6.8 and 6.1.1.4'
P P 0.1023 0.0942 'International Tables Vol C Tables 4.2.6.8 and 6.1.1.4'
Fe Fe 0.3463 0.8444 'International Tables Vol C Tables 4.2.6.8 and 6.1.1.4'
Cl Cl 0.1484 0.1585 'International Tables Vol C Tables 4.2.6.8 and 6.1.1.4'

loop_
_geom_angle_atom_site_label_1
_geom_angle_atom_site_label_2
_geom_angle_atom_site_label_3
_geom_angle
_geom_angle_site_symmetry_1
_geom_angle_site_symmetry_3
_geom_angle_publ_flag
C1 Fe1 C5 40.32(15) . . ?
C1 Fe1 C7 125.60(15) . . ?
C1 Fe1 C4 67.64(16) . . ?
C1 Fe1 C10 119.21(14) . . ?
C1 Fe1 C6 107.41(13) . . ?
C1 Fe1 C9 153.65(15) . . ?
C1 Fe1 C3 67.67(17) . . ?
C8 Fe1 C1 163.77(16) . . ?
C8 Fe1 C5 154.67(14) . . ?
C8 Fe1 C7 40.88(12) . . ?
C8 Fe1 C4 120.76(14) . . ?
C8 Fe1 C10 68.26(11) . . ?
C8 Fe1 C6 68.04(11) . . ?
C8 Fe1 C9 40.98(11) . . ?
C8 Fe1 C2 127.03(17) . . ?
C8 Fe1 C3 108.93(15) . . ?
C5 Fe1 C7 163.58(14) . . ?
C5 Fe1 C4 40.01(15) . . ?
C5 Fe1 C10 108.54(13) . . ?
C5 Fe1 C6 126.97(13) . . ?
C5 Fe1 C9 119.93(13) . . ?
C5 Fe1 C3 67.30(16) . . ?
C7 Fe1 C10 68.93(11) . . ?
C7 Fe1 C6 40.72(10) . . ?
C4 Fe1 C7 154.02(14) . . ?
C4 Fe1 C10 127.67(13) . . ?
C4 Fe1 C6 164.63(14) . . ?
C4 Fe1 C9 108.79(14) . . ?
C6 Fe1 C10 40.71(10) . . ?
C9 Fe1 C7 69.49(12) . . ?
C9 Fe1 C10 40.81(10) . . ?
C9 Fe1 C6 68.75(11) . . ?
C2 Fe1 C1 40.11(17) . . ?
C2 Fe1 C5 67.55(16) . . ?
C2 Fe1 C7 106.84(15) . . ?
C2 Fe1 C4 67.77(16) . . ?
C2 Fe1 C10 152.81(16) . . ?
C2 Fe1 C6 118.57(15) . . ?
C2 Fe1 C9 165.01(17) . . ?
C2 Fe1 C3 40.58(17) . . ?
C3 Fe1 C7 119.27(15) . . ?
C3 Fe1 C4 40.03(15) . . ?
C3 Fe1 C10 165.06(15) . . ?
C3 Fe1 C6 153.30(15) . . ?
C3 Fe1 C9 127.51(16) . . ?
O1 P1 C11 111.11(10) . . ?
O1 P1 C26 110.26(12) . . ?
O1 P1 C22 107.49(12) . . ?
C26 P1 C11 102.90(11) . . ?
C26 P1 C22 113.36(13) . . ?
C22 P1 C11 111.75(12) . . ?
C19 O2 C20 110.7(2) . . ?
C21 N1 C18 109.2(2) . . ?
C17 N1 C18 112.42(19) . . ?
C17 N1 C21 112.90(19) . . ?
C10 C11 P1 117.09(16) . . ?
C10 C11 C12 100.01(17) . . ?
C12 C11 P1 114.47(14) . . ?
Cl00 C00Y Cl1 109.61(18) . . ?
Cl2 C00Y Cl00 110.88(19) . . ?
Cl2 C00Y Cl1 111.7(2) . . ?
O2 C19 C18 111.6(3) . . ?
C5 C1 Fe1 70.0(2) . . ?
C2 C1 Fe1 69.8(2) . . ?
C2 C1 C5 107.9(4) . . ?
N1 C18 C19 109.2(2) . . ?
C7 C8 Fe1 70.18(16) . . ?
C7 C8 C9 109.8(2) . . ?
C9 C8 Fe1 70.08(16) . . ?
C1 C5 Fe1 69.7(2) . . ?
C4 C5 Fe1 70.3(2) . . ?
C4 C5 C1 108.4(4) . . ?
N1 C21 C20 108.8(2) . . ?
O2 C20 C21 111.6(2) . . ?
C8 C7 Fe1 68.95(16) . . ?
C8 C7 C6 106.6(2) . . ?
C6 C7 Fe1 69.84(15) . . ?
C27 C26 P1 110.6(2) . . ?
C29 C26 P1 105.80(18) . . ?
C29 C26 C27 107.4(3) . . ?
C28 C26 P1 113.87(19) . . ?
C28 C26 C27 109.6(2) . . ?
C28 C26 C29 109.3(3) . . ?
C23 C22 P1 116.4(2) . . ?
C23 C22 C25 109.8(3) . . ?
C23 C22 C24 108.6(3) . . ?
C25 C22 P1 107.5(2) . . ?
C25 C22 C24 107.4(3) . . ?
C24 C22 P1 106.8(2) . . ?
C5 C4 Fe1 69.70(19) . . ?
C5 C4 C3 107.9(4) . . ?
C3 C4 Fe1 69.8(2) . . ?
C11 C10 Fe1 125.91(17) . . ?
C6 C10 Fe1 69.63(14) . . ?
C6 C10 C11 110.0(2) . . ?
C6 C10 C9 108.2(2) . . ?
C9 C10 Fe1 69.33(14) . . ?
C9 C10 C11 141.8(2) . . ?
C12 C13 C14 120.0 . . ?
C12 C13 C6 107.85(14) . . ?
C14 C13 C6 131.03(14) . . ?
C13 C12 C11 111.30(12) . . ?
C13 C12 C17 120.0 . . ?
C17 C12 C11 128.70(12) . . ?
C12 C17 N1 118.82(13) . . ?
C12 C17 C16 120.0 . . ?
C16 C17 N1 120.24(12) . . ?
C15 C16 C17 120.0 . . ?
C16 C15 C14 120.0 . . ?
C15 C14 C13 120.0 . . ?
C7 C6 Fe1 69.44(15) . . ?
C7 C6 C10 108.8(2) . . ?
C7 C6 C13 142.0(2) . . ?
C10 C6 Fe1 69.67(14) . . ?
C10 C6 C13 109.01(19) . . ?
C13 C6 Fe1 121.14(17) . . ?
C8 C9 Fe1 68.94(17) . . ?
C8 C9 C10 106.7(2) . . ?
C10 C9 Fe1 69.86(15) . . ?
C1 C2 Fe1 70.0(2) . . ?
C1 C2 C3 107.9(4) . . ?
C3 C2 Fe1 70.0(2) . . ?
C4 C3 Fe1 70.20(19) . . ?
C4 C3 C2 108.0(4) . . ?
C2 C3 Fe1 69.4(2) . . ?

loop_
_geom_bond_atom_site_label_1
_geom_bond_atom_site_label_2
_geom_bond_distance
_geom_bond_site_symmetry_2
_geom_bond_publ_flag
Fe1 C1 2.026(3) . ?
Fe1 C8 2.023(3) . ?
Fe1 C5 2.030(3) . ?
Fe1 C7 2.039(3) . ?
Fe1 C4 2.037(3) . ?
Fe1 C10 2.045(2) . ?
Fe1 C6 2.045(2) . ?
Fe1 C9 2.038(3) . ?
Fe1 C2 2.023(4) . ?
Fe1 C3 2.032(3) . ?
P1 O1 1.4908(18) . ?
P1 C11 1.881(2) . ?
P1 C26 1.862(3) . ?
P1 C22 1.873(3) . ?
Cl00 C00Y 1.747(3) . ?
Cl1 C00Y 1.750(3) . ?
Cl2 C00Y 1.731(3) . ?
O2 C19 1.418(4) . ?
O2 C20 1.421(4) . ?
N1 C18 1.463(3) . ?
N1 C21 1.461(3) . ?
N1 C17 1.460(2) . ?
C11 C10 1.516(3) . ?
C11 C12 1.535(2) . ?
C19 C18 1.508(4) . ?
C1 C5 1.398(5) . ?
C1 C2 1.389(6) . ?
C27 C26 1.538(4) . ?
C29 C26 1.535(4) . ?
C8 C7 1.419(4) . ?
C8 C9 1.422(4) . ?
C5 C4 1.391(5) . ?
C21 C20 1.502(4) . ?
C7 C6 1.421(3) . ?
C26 C28 1.528(4) . ?
C22 C23 1.529(4) . ?
C22 C25 1.529(5) . ?
C22 C24 1.541(4) . ?
C4 C3 1.393(5) . ?
C10 C6 1.422(4) . ?
C10 C9 1.424(3) . ?
C13 C12 1.3900 . ?
C13 C14 1.3900 . ?
C13 C6 1.446(3) . ?
C12 C17 1.3900 . ?
C17 C16 1.3900 . ?
C16 C15 1.3900 . ?
C15 C14 1.3900 . ?
C2 C3 1.406(6) . ?
